data_7016683
loop_
_publ_author_name
'Vad, Mads S.'
'Nielsen, Anne'
'Lennartson, Anders'
'Bond, Andrew D.'
'McGrady, John E.'
'McKenzie, Christine J.'

_publ_section_title
;
 Switching on oxygen activation by cobalt complexes of pentadentate
 ligands.
;
_journal_issue 40
_journal_name_full 'Dalton transactions (Cambridge, England : 2003)'
_journal_page_first 10698
_journal_page_last 10707
_journal_paper_doi 10.1039/c1dt10594a
_journal_volume 40
_journal_year 2011
_chemical_formula_moiety 'C27 H30 Co N5 O 2+, 2(Cl O4 -), 1.15(H2 O)'
_chemical_formula_sum 'C27 H31.7 Cl2 Co N5 O10.15'
_chemical_formula_weight 718.50
_space_group_IT_number 2
_symmetry_cell_setting triclinic
_symmetry_space_group_name_Hall '-P 1'
_symmetry_space_group_name_H-M 'P -1'
_atom_sites_solution_hydrogens geom
_atom_sites_solution_primary direct
_atom_sites_solution_secondary difmap
_cell_angle_alpha 76.450(3)
_cell_angle_beta 87.333(3)
_cell_angle_gamma 69.100(2)
_cell_formula_units_Z 2
_cell_length_a 8.6824(5)
_cell_length_b 11.6313(7)
_cell_length_c 15.8043(9)
_cell_measurement_reflns_used 9827
_cell_measurement_temperature 120(2)
_cell_measurement_theta_max 25.93
_cell_measurement_theta_min 2.57
_cell_volume 1448.32(15)
_computing_cell_refinement 'SAINT v.7.68a (Bruker, 2010)'
_computing_data_collection 'APEX2 v2010.1-2 (Bruker, 2010)'
_computing_data_reduction SAINT
_computing_molecular_graphics SHELXTL
_computing_publication_material SHELXTL
_computing_structure_refinement SHELXTL
_computing_structure_solution 'SHELXTL v.6.12 (Sheldrick, 2008)'
_diffrn_ambient_temperature 120(2)
_diffrn_measured_fraction_theta_full 0.994
_diffrn_measured_fraction_theta_max 0.994
_diffrn_measurement_device_type 'Bruker Nonius X8APEX-II CCD'
_diffrn_measurement_method '\w and \f scans'
_diffrn_radiation_monochromator graphite
_diffrn_radiation_source 'fine-focus sealed tube'
_diffrn_radiation_type MoK\a
_diffrn_radiation_wavelength 0.71073
_diffrn_reflns_av_R_equivalents 0.0357
_diffrn_reflns_av_sigmaI/netI 0.0179
_diffrn_reflns_limit_h_max 10
_diffrn_reflns_limit_h_min -10
_diffrn_reflns_limit_k_max 14
_diffrn_reflns_limit_k_min -14
_diffrn_reflns_limit_l_max 19
_diffrn_reflns_limit_l_min -19
_diffrn_reflns_number 72725
_diffrn_reflns_theta_full 26.00
_diffrn_reflns_theta_max 26.00
_diffrn_reflns_theta_min 3.58
_diffrn_standards_number 0
_exptl_absorpt_coefficient_mu 0.846
_exptl_absorpt_correction_T_max 0.849
_exptl_absorpt_correction_T_min 0.764
_exptl_absorpt_correction_type multi-scan
_exptl_absorpt_process_details 'SADABS (Sheldrick, 2008)'
_exptl_crystal_colour purple
_exptl_crystal_density_diffrn 1.648
_exptl_crystal_density_method 'not measured'
_exptl_crystal_description block
_exptl_crystal_F_000 742
_exptl_crystal_size_max 0.28
_exptl_crystal_size_mid 0.20
_exptl_crystal_size_min 0.20
_refine_diff_density_max 0.544
_refine_diff_density_min -0.489
_refine_diff_density_rms 0.053
_refine_ls_extinction_method none
_refine_ls_goodness_of_fit_ref 1.039
_refine_ls_hydrogen_treatment constr
_refine_ls_matrix_type full
_refine_ls_number_parameters 431
_refine_ls_number_reflns 5661
_refine_ls_number_restraints 20
_refine_ls_restrained_S_all 1.070
_refine_ls_R_factor_all 0.0326
_refine_ls_R_factor_gt 0.0279
_refine_ls_shift/su_max 0.001
_refine_ls_shift/su_mean 0.000
_refine_ls_structure_factor_coef Fsqd
_refine_ls_weighting_details 'calc w=1/[\s^2^(Fo^2^)+(0.0285P)^2^+1.3930P] where P=(Fo^2^+2Fc^2^)/3'
_refine_ls_weighting_scheme calc
_refine_ls_wR_factor_gt 0.0678
_refine_ls_wR_factor_ref 0.0704
_reflns_number_gt 5087
_reflns_number_total 5661
_reflns_threshold_expression I>2\s(I)
_cod_data_source_file c1dt10594a.txt
_cod_data_source_block 3
_cod_original_formula_sum 'C27 H31.70 Cl2 Co N5 O10.15'
_cod_database_code 7016683

loop_
_symmetry_equiv_pos_as_xyz
'x, y, z'
'-x, -y, -z'

loop_
_atom_site_label
_atom_site_type_symbol
_atom_site_fract_x
_atom_site_fract_y
_atom_site_fract_z
_atom_site_U_iso_or_equiv
_atom_site_adp_type
_atom_site_occupancy
_atom_site_symmetry_multiplicity
_atom_site_calc_flag
_atom_site_refinement_flags
_atom_site_disorder_assembly
_atom_site_disorder_group
Co1 Co 0.17968(3) 0.33694(2) 0.730712(15) 0.01355(7) Uani 1 1 d . . .
O1 O 0.26594(16) 0.44328(12) 0.65169(8) 0.0189(3) Uani 1 1 d . . .
H1 H 0.2205 0.4598 0.5991 0.028 Uiso 1 1 d R . .
N1 N 0.09565(18) 0.22780(14) 0.81977(9) 0.0155(3) Uani 1 1 d . . .
N2 N 0.38142(18) 0.18402(14) 0.73257(9) 0.0156(3) Uani 1 1 d . . .
N3 N -0.03153(19) 0.46640(14) 0.73737(9) 0.0167(3) Uani 1 1 d . . .
N4 N 0.10832(19) 0.29179(14) 0.63284(9) 0.0168(3) Uani 1 1 d . . .
N5 N 0.24162(18) 0.38970(14) 0.82717(10) 0.0151(3) Uani 1 1 d . . .
C1 C -0.0668(2) 0.59183(17) 0.71034(12) 0.0202(4) Uani 1 1 d . . .
H1A H 0.0124 0.6221 0.6789 0.024 Uiso 1 1 calc R . .
C2 C -0.2149(2) 0.67737(18) 0.72716(13) 0.0235(4) Uani 1 1 d . . .
H2A H -0.2387 0.7657 0.7065 0.028 Uiso 1 1 calc R . .
C3 C -0.3289(2) 0.63311(19) 0.77464(13) 0.0248(4) Uani 1 1 d . . .
H3A H -0.4312 0.6908 0.7875 0.030 Uiso 1 1 calc R . .
C4 C -0.2918(2) 0.50389(19) 0.80310(12) 0.0214(4) Uani 1 1 d . . .
H4A H -0.3684 0.4718 0.8357 0.026 Uiso 1 1 calc R . .
C5 C -0.1425(2) 0.42244(17) 0.78357(11) 0.0174(4) Uani 1 1 d . . .
C6 C -0.0883(2) 0.28058(18) 0.80790(12) 0.0191(4) Uani 1 1 d . . .
H6A H -0.1390 0.2528 0.8626 0.023 Uiso 1 1 calc R . .
H6B H -0.1233 0.2500 0.7614 0.023 Uiso 1 1 calc R . .
C7 C 0.1696(2) 0.09824(17) 0.80318(12) 0.0181(4) Uani 1 1 d . . .
H7A H 0.1176 0.0943 0.7500 0.022 Uiso 1 1 calc R . .
H7B H 0.1522 0.0349 0.8529 0.022 Uiso 1 1 calc R . .
C8 C 0.3525(2) 0.07127(17) 0.79162(12) 0.0193(4) Uani 1 1 d . . .
H8A H 0.4085 0.0516 0.8491 0.023 Uiso 1 1 calc R . .
H8B H 0.4003 -0.0035 0.7662 0.023 Uiso 1 1 calc R . .
C9 C 0.3978(2) 0.17106(18) 0.64032(12) 0.0192(4) Uani 1 1 d . . .
H9A H 0.4553 0.2262 0.6074 0.023 Uiso 1 1 calc R . .
H9B H 0.4641 0.0825 0.6389 0.023 Uiso 1 1 calc R . .
C10 C 0.2307(2) 0.20757(18) 0.59899(12) 0.0188(4) Uani 1 1 d . . .
C11 C 0.2028(3) 0.16513(19) 0.52856(12) 0.0229(4) Uani 1 1 d . . .
H11A H 0.2906 0.1058 0.5058 0.028 Uiso 1 1 calc R . .
C12 C 0.0445(3) 0.21048(19) 0.49166(12) 0.0245(4) Uani 1 1 d . . .
H12A H 0.0220 0.1813 0.4440 0.029 Uiso 1 1 calc R . .
C13 C -0.0804(3) 0.29875(18) 0.52505(12) 0.0228(4) Uani 1 1 d . . .
H13A H -0.1892 0.3320 0.4999 0.027 Uiso 1 1 calc R . .
C14 C -0.0451(2) 0.33777(18) 0.59523(12) 0.0201(4) Uani 1 1 d . . .
H14A H -0.1309 0.3987 0.6179 0.024 Uiso 1 1 calc R . .
C15 C 0.1470(2) 0.22786(18) 0.90938(11) 0.0189(4) Uani 1 1 d . . .
H15A H 0.0542 0.2312 0.9487 0.023 Uiso 1 1 calc R . .
H15B H 0.2407 0.1488 0.9329 0.023 Uiso 1 1 calc R . .
C16 C 0.1970(2) 0.33968(17) 0.90592(12) 0.0165(4) Uani 1 1 d . . .
C17 C 0.1996(2) 0.38869(19) 0.97735(12) 0.0216(4) Uani 1 1 d . . .
H17A H 0.1696 0.3516 1.0327 0.026 Uiso 1 1 calc R . .
C18 C 0.2468(2) 0.49299(19) 0.96661(13) 0.0247(4) Uani 1 1 d . . .
H18A H 0.2485 0.5288 1.0146 0.030 Uiso 1 1 calc R . .
C19 C 0.2915(2) 0.54440(18) 0.88553(13) 0.0213(4) Uani 1 1 d . . .
H19A H 0.3237 0.6161 0.8772 0.026 Uiso 1 1 calc R . .
C20 C 0.2887(2) 0.49052(17) 0.81694(12) 0.0175(4) Uani 1 1 d . . .
H20A H 0.3207 0.5252 0.7613 0.021 Uiso 1 1 calc R . .
C21 C 0.5372(2) 0.19496(17) 0.76320(12) 0.0177(4) Uani 1 1 d . . .
H21A H 0.5490 0.2732 0.7273 0.021 Uiso 1 1 calc R . .
H21B H 0.5245 0.2040 0.8241 0.021 Uiso 1 1 calc R . .
C22 C 0.6938(2) 0.08470(17) 0.75906(12) 0.0174(4) Uani 1 1 d . . .
C26 C 0.7594(2) -0.01304(18) 0.83270(12) 0.0209(4) Uani 1 1 d . . .
H26A H 0.7015 -0.0132 0.8852 0.025 Uiso 1 1 calc R . .
C27 C 0.9082(2) -0.10974(19) 0.82977(13) 0.0243(4) Uani 1 1 d . . .
H27A H 0.9520 -0.1753 0.8804 0.029 Uiso 1 1 calc R . .
C25 C 0.9938(2) -0.11155(19) 0.75352(14) 0.0241(4) Uani 1 1 d . . .
H25A H 1.0956 -0.1782 0.7517 0.029 Uiso 1 1 calc R . .
C24 C 0.9297(2) -0.01528(19) 0.67993(13) 0.0228(4) Uani 1 1 d . . .
H24A H 0.9874 -0.0162 0.6274 0.027 Uiso 1 1 calc R . .
C23 C 0.7817(2) 0.08223(18) 0.68280(12) 0.0204(4) Uani 1 1 d . . .
H23A H 0.7394 0.1483 0.6322 0.024 Uiso 1 1 calc R . .
Cl1 Cl 0.35178(5) 0.81564(4) 0.98612(3) 0.01817(10) Uani 1 1 d . . .
O2 O 0.39432(19) 0.69797(14) 1.05045(10) 0.0352(4) Uani 1 1 d . . .
O3 O 0.18066(18) 0.88843(15) 0.99303(10) 0.0362(4) Uani 1 1 d . . .
O4 O 0.4509(2) 0.88505(15) 1.00198(10) 0.0336(4) Uani 1 1 d . . .
O5 O 0.3797(2) 0.79347(14) 0.90033(9) 0.0338(4) Uani 1 1 d . . .
Cl2 Cl 0.37516(6) 0.80853(5) 0.59515(3) 0.02683(12) Uani 1 1 d D . .
O6 O 0.2598(5) 0.8876(4) 0.5250(2) 0.0414(10) Uani 0.85 1 d PD A 1
O7 O 0.3077(3) 0.72460(18) 0.65122(13) 0.0368(5) Uani 0.85 1 d PD A 1
O8 O 0.4232(3) 0.88217(18) 0.64039(15) 0.0486(6) Uani 0.85 1 d PD A 1
O9 O 0.5241(2) 0.72780(19) 0.55917(13) 0.0404(5) Uani 0.85 1 d PD A 1
O1W O 0.5752(2) 0.45881(18) 0.61862(12) 0.0348(4) Uiso 0.85 1 d P B 1
H1W H 0.4631 0.4482 0.6277 0.052 Uiso 0.85 1 d PR B 1
H2W H 0.5467 0.5434 0.6039 0.052 Uiso 0.85 1 d PR B 1
O6A O 0.2312(15) 0.8802(16) 0.5357(9) 0.033(6) Uani 0.15 1 d PD A 2
O7A O 0.3723(14) 0.6915(7) 0.6357(7) 0.032(3) Uiso 0.15 1 d PD A 2
O8A O 0.3343(12) 0.8860(8) 0.6678(5) 0.024(2) Uiso 0.15 1 d PD A 2
O9A O 0.5145(9) 0.8253(8) 0.5598(5) 0.027(2) Uiso 0.15 1 d PD A 2
O2W O 0.2877(10) 0.4135(8) 0.4669(5) 0.0186(18) Uiso 0.15 1 d P C 2
O3W O 0.5411(11) 0.4297(8) 0.5683(6) 0.0207(18) Uiso 0.15 1 d P D 2

loop_
_atom_site_aniso_label
_atom_site_aniso_U_11
_atom_site_aniso_U_22
_atom_site_aniso_U_33
_atom_site_aniso_U_23
_atom_site_aniso_U_13
_atom_site_aniso_U_12
Co1 0.01711(13) 0.01428(13) 0.01121(13) -0.00152(9) -0.00056(9) -0.00869(10)
O1 0.0242(7) 0.0209(7) 0.0146(6) -0.0005(5) 0.0005(5) -0.0140(6)
N1 0.0187(8) 0.0158(7) 0.0140(7) -0.0024(6) -0.0005(6) -0.0088(6)
N2 0.0200(8) 0.0169(7) 0.0124(7) -0.0025(6) -0.0008(6) -0.0101(6)
N3 0.0197(8) 0.0192(8) 0.0131(7) -0.0021(6) -0.0024(6) -0.0101(6)
N4 0.0216(8) 0.0179(8) 0.0132(7) -0.0005(6) -0.0009(6) -0.0114(7)
N5 0.0145(7) 0.0151(7) 0.0161(8) -0.0036(6) -0.0005(6) -0.0056(6)
C1 0.0232(10) 0.0192(9) 0.0185(9) -0.0003(7) -0.0039(7) -0.0100(8)
C2 0.0263(10) 0.0178(9) 0.0243(10) -0.0018(8) -0.0053(8) -0.0063(8)
C3 0.0211(10) 0.0264(10) 0.0227(10) -0.0045(8) -0.0028(8) -0.0039(8)
C4 0.0194(9) 0.0276(10) 0.0176(9) -0.0028(8) -0.0011(7) -0.0101(8)
C5 0.0191(9) 0.0213(9) 0.0132(9) -0.0011(7) -0.0029(7) -0.0103(8)
C6 0.0186(9) 0.0230(10) 0.0190(9) -0.0032(7) 0.0013(7) -0.0126(8)
C7 0.0255(10) 0.0149(9) 0.0168(9) -0.0023(7) 0.0004(7) -0.0116(8)
C8 0.0253(10) 0.0146(9) 0.0176(9) -0.0005(7) 0.0012(8) -0.0086(8)
C9 0.0236(10) 0.0233(10) 0.0139(9) -0.0072(7) 0.0018(7) -0.0105(8)
C10 0.0254(10) 0.0203(9) 0.0131(9) -0.0012(7) 0.0004(7) -0.0126(8)
C11 0.0318(11) 0.0241(10) 0.0170(9) -0.0055(8) 0.0009(8) -0.0145(9)
C12 0.0393(12) 0.0280(10) 0.0140(9) -0.0020(8) -0.0039(8) -0.0223(9)
C13 0.0291(10) 0.0247(10) 0.0173(10) 0.0021(8) -0.0055(8) -0.0165(9)
C14 0.0232(10) 0.0216(9) 0.0166(9) 0.0005(7) -0.0030(7) -0.0121(8)
C15 0.0256(10) 0.0228(10) 0.0113(9) -0.0027(7) 0.0006(7) -0.0131(8)
C16 0.0147(8) 0.0185(9) 0.0151(9) -0.0024(7) -0.0011(7) -0.0052(7)
C17 0.0218(9) 0.0262(10) 0.0173(9) -0.0068(8) 0.0011(7) -0.0080(8)
C18 0.0237(10) 0.0290(11) 0.0256(10) -0.0164(9) -0.0003(8) -0.0080(9)
C19 0.0187(9) 0.0190(9) 0.0290(11) -0.0093(8) -0.0018(8) -0.0073(8)
C20 0.0151(9) 0.0155(9) 0.0218(9) -0.0028(7) -0.0016(7) -0.0062(7)
C21 0.0192(9) 0.0194(9) 0.0168(9) -0.0053(7) -0.0013(7) -0.0089(8)
C22 0.0200(9) 0.0191(9) 0.0181(9) -0.0076(7) -0.0003(7) -0.0107(8)
C26 0.0233(10) 0.0243(10) 0.0165(9) -0.0066(8) 0.0014(7) -0.0090(8)
C27 0.0265(10) 0.0212(10) 0.0233(10) -0.0027(8) -0.0011(8) -0.0075(8)
C25 0.0216(10) 0.0215(10) 0.0330(11) -0.0122(8) 0.0042(8) -0.0089(8)
C24 0.0243(10) 0.0294(11) 0.0229(10) -0.0133(8) 0.0070(8) -0.0155(9)
C23 0.0233(10) 0.0239(10) 0.0188(9) -0.0054(8) 0.0006(7) -0.0138(8)
Cl1 0.0221(2) 0.0168(2) 0.0157(2) -0.00224(16) 0.00122(17) -0.00807(18)
O2 0.0348(8) 0.0227(8) 0.0347(9) 0.0097(6) 0.0063(7) -0.0054(7)
O3 0.0230(8) 0.0402(9) 0.0308(8) 0.0028(7) 0.0011(6) -0.0009(7)
O4 0.0451(9) 0.0423(9) 0.0277(8) -0.0127(7) 0.0054(7) -0.0302(8)
O5 0.0559(10) 0.0348(8) 0.0235(8) -0.0155(7) 0.0123(7) -0.0272(8)
Cl2 0.0322(3) 0.0284(3) 0.0232(2) -0.0004(2) -0.0033(2) -0.0177(2)
O6 0.0571(19) 0.0339(18) 0.0362(16) 0.0015(12) -0.0249(15) -0.0227(16)
O7 0.0394(12) 0.0250(10) 0.0415(12) -0.0038(9) 0.0200(10) -0.0108(9)
O8 0.0671(16) 0.0270(10) 0.0520(13) -0.0046(9) -0.0349(13) -0.0157(11)
O9 0.0372(11) 0.0425(11) 0.0415(11) -0.0087(9) 0.0193(9) -0.0168(9)
O6A 0.025(7) 0.021(9) 0.055(12) 0.000(7) -0.013(7) -0.016(6)

loop_
_atom_type_symbol
_atom_type_description
_atom_type_scat_dispersion_real
_atom_type_scat_dispersion_imag
_atom_type_scat_source
C C 0.0033 0.0016 'International Tables Vol C Tables 4.2.6.8 and 6.1.1.4'
H H 0.0000 0.0000 'International Tables Vol C Tables 4.2.6.8 and 6.1.1.4'
N N 0.0061 0.0033 'International Tables Vol C Tables 4.2.6.8 and 6.1.1.4'
O O 0.0106 0.0060 'International Tables Vol C Tables 4.2.6.8 and 6.1.1.4'
Cl Cl 0.1484 0.1585 'International Tables Vol C Tables 4.2.6.8 and 6.1.1.4'
Co Co 0.3494 0.9721 'International Tables Vol C Tables 4.2.6.8 and 6.1.1.4'

loop_
_geom_angle_atom_site_label_1
_geom_angle_atom_site_label_2
_geom_angle_atom_site_label_3
_geom_angle
O1 Co1 N3 95.55(6)
O1 Co1 N5 90.90(6)
N3 Co1 N5 83.68(6)
O1 Co1 N4 88.54(6)
N3 Co1 N4 93.62(6)
N5 Co1 N4 177.18(6)
O1 Co1 N1 176.27(6)
N3 Co1 N1 84.63(6)
N5 Co1 N1 85.41(6)
N4 Co1 N1 95.16(6)
O1 Co1 N2 93.05(6)
N3 Co1 N2 171.11(6)
N5 Co1 N2 98.46(6)
N4 Co1 N2 84.33(6)
N1 Co1 N2 86.94(6)
Co1 O1 H1 109.5
C7 N1 C6 112.65(14)
C7 N1 C15 110.54(14)
C6 N1 C15 110.44(14)
C7 N1 Co1 106.01(11)
C6 N1 Co1 106.73(11)
C15 N1 Co1 110.30(11)
C9 N2 C21 109.30(14)
C9 N2 C8 111.04(14)
C21 N2 C8 109.54(14)
C9 N2 Co1 105.09(11)
C21 N2 Co1 113.76(11)
C8 N2 Co1 108.05(11)
C1 N3 C5 119.61(16)
C1 N3 Co1 125.70(13)
C5 N3 Co1 114.13(12)
C10 N4 C14 118.79(16)
C10 N4 Co1 113.90(12)
C14 N4 Co1 127.28(13)
C16 N5 C20 119.65(16)
C16 N5 Co1 115.25(12)
C20 N5 Co1 123.24(12)
N3 C1 C2 121.51(18)
N3 C1 H1A 119.2
C2 C1 H1A 119.2
C1 C2 C3 119.21(18)
C1 C2 H2A 120.4
C3 C2 H2A 120.4
C4 C3 C2 119.22(19)
C4 C3 H3A 120.4
C2 C3 H3A 120.4
C5 C4 C3 119.18(18)
C5 C4 H4A 120.4
C3 C4 H4A 120.4
N3 C5 C4 121.27(17)
N3 C5 C6 113.84(16)
C4 C5 C6 124.87(17)
N1 C6 C5 108.11(14)
N1 C6 H6A 110.1
C5 C6 H6A 110.1
N1 C6 H6B 110.1
C5 C6 H6B 110.1
H6A C6 H6B 108.4
N1 C7 C8 107.32(14)
N1 C7 H7A 110.3
C8 C7 H7A 110.3
N1 C7 H7B 110.3
C8 C7 H7B 110.3
H7A C7 H7B 108.5
N2 C8 C7 110.78(14)
N2 C8 H8A 109.5
C7 C8 H8A 109.5
N2 C8 H8B 109.5
C7 C8 H8B 109.5
H8A C8 H8B 108.1
C10 C9 N2 109.73(15)
C10 C9 H9A 109.7
N2 C9 H9A 109.7
C10 C9 H9B 109.7
N2 C9 H9B 109.7
H9A C9 H9B 108.2
N4 C10 C11 121.91(18)
N4 C10 C9 114.60(16)
C11 C10 C9 123.39(17)
C10 C11 C12 118.94(19)
C10 C11 H11A 120.5
C12 C11 H11A 120.5
C13 C12 C11 119.26(18)
C13 C12 H12A 120.4
C11 C12 H12A 120.4
C14 C13 C12 119.20(18)
C14 C13 H13A 120.4
C12 C13 H13A 120.4
N4 C14 C13 121.87(18)
N4 C14 H14A 119.1
C13 C14 H14A 119.1
C16 C15 N1 110.31(14)
C16 C15 H15A 109.6
N1 C15 H15A 109.6
C16 C15 H15B 109.6
N1 C15 H15B 109.6
H15A C15 H15B 108.1
N5 C16 C17 121.56(17)
N5 C16 C15 114.87(15)
C17 C16 C15 123.58(16)
C16 C17 C18 118.74(18)
C16 C17 H17A 120.6
C18 C17 H17A 120.6
C19 C18 C17 119.45(18)
C19 C18 H18A 120.3
C17 C18 H18A 120.3
C20 C19 C18 119.27(18)
C20 C19 H19A 120.4
C18 C19 H19A 120.4
N5 C20 C19 121.33(17)
N5 C20 H20A 119.3
C19 C20 H20A 119.3
C22 C21 N2 114.98(14)
C22 C21 H21A 108.5
N2 C21 H21A 108.5
C22 C21 H21B 108.5
N2 C21 H21B 108.5
H21A C21 H21B 107.5
C26 C22 C23 118.39(17)
C26 C22 C21 120.90(16)
C23 C22 C21 120.59(17)
C27 C26 C22 120.53(18)
C27 C26 H26A 119.7
C22 C26 H26A 119.7
C26 C27 C25 120.53(19)
C26 C27 H27A 119.7
C25 C27 H27A 119.7
C24 C25 C27 119.47(18)
C24 C25 H25A 120.3
C27 C25 H25A 120.3
C23 C24 C25 120.18(18)
C23 C24 H24A 119.9
C25 C24 H24A 119.9
C24 C23 C22 120.88(18)
C24 C23 H23A 119.6
C22 C23 H23A 119.6
O5 Cl1 O4 109.05(9)
O5 Cl1 O2 110.67(10)
O4 Cl1 O2 109.49(10)
O5 Cl1 O3 109.78(10)
O4 Cl1 O3 109.16(10)
O2 Cl1 O3 108.67(9)
O9A Cl2 O7A 122.2(5)
O9A Cl2 O6A 111.2(7)
O7A Cl2 O6A 111.0(7)
O9A Cl2 O8A 104.1(5)
O7A Cl2 O8A 105.0(5)
O6A Cl2 O8A 100.4(7)
O8 Cl2 O7 112.16(14)
O8 Cl2 O6 110.76(18)
O7 Cl2 O6 110.2(2)
O8 Cl2 O9 108.32(14)
O7 Cl2 O9 106.34(11)
O6 Cl2 O9 108.9(2)
H1W O1W H2W 102.3

loop_
_geom_bond_atom_site_label_1
_geom_bond_atom_site_label_2
_geom_bond_distance
Co1 O1 1.8709(12)
Co1 N3 1.9306(16)
Co1 N5 1.9338(15)
Co1 N4 1.9376(15)
Co1 N1 1.9630(15)
Co1 N2 1.9975(15)
O1 H1 0.8855
N1 C7 1.494(2)
N1 C6 1.496(2)
N1 C15 1.505(2)
N2 C9 1.496(2)
N2 C21 1.514(2)
N2 C8 1.515(2)
N3 C1 1.344(2)
N3 C5 1.354(2)
N4 C10 1.351(2)
N4 C14 1.353(2)
N5 C16 1.347(2)
N5 C20 1.348(2)
C1 C2 1.376(3)
C1 H1A 0.9500
C2 C3 1.386(3)
C2 H2A 0.9500
C3 C4 1.384(3)
C3 H3A 0.9500
C4 C5 1.377(3)
C4 H4A 0.9500
C5 C6 1.502(3)
C6 H6A 0.9900
C6 H6B 0.9900
C7 C8 1.515(3)
C7 H7A 0.9900
C7 H7B 0.9900
C8 H8A 0.9900
C8 H8B 0.9900
C9 C10 1.493(3)
C9 H9A 0.9900
C9 H9B 0.9900
C10 C11 1.382(3)
C11 C12 1.386(3)
C11 H11A 0.9500
C12 C13 1.384(3)
C12 H12A 0.9500
C13 C14 1.377(3)
C13 H13A 0.9500
C14 H14A 0.9500
C15 C16 1.500(3)
C15 H15A 0.9900
C15 H15B 0.9900
C16 C17 1.383(3)
C17 C18 1.386(3)
C17 H17A 0.9500
C18 C19 1.382(3)
C18 H18A 0.9500
C19 C20 1.378(3)
C19 H19A 0.9500
C20 H20A 0.9500
C21 C22 1.512(3)
C21 H21A 0.9900
C21 H21B 0.9900
C22 C26 1.397(3)
C22 C23 1.397(3)
C26 C27 1.385(3)
C26 H26A 0.9500
C27 C25 1.387(3)
C27 H27A 0.9500
C25 C24 1.386(3)
C25 H25A 0.9500
C24 C23 1.385(3)
C24 H24A 0.9500
C23 H23A 0.9500
Cl1 O5 1.4327(14)
Cl1 O4 1.4371(15)
Cl1 O2 1.4372(14)
Cl1 O3 1.4377(15)
Cl2 O9A 1.367(6)
Cl2 O7A 1.370(7)
Cl2 O8 1.4100(18)
Cl2 O7 1.4267(18)
Cl2 O6 1.431(2)
Cl2 O6A 1.463(7)
Cl2 O9 1.4805(19)
Cl2 O8A 1.573(7)
O1W H1W 1.0234
O1W H2W 0.8991
O3W H1W 1.1477

loop_
_geom_torsion_atom_site_label_1
_geom_torsion_atom_site_label_2
_geom_torsion_atom_site_label_3
_geom_torsion_atom_site_label_4
_geom_torsion
N3 Co1 N1 C7 147.30(11)
N5 Co1 N1 C7 -128.64(11)
N4 Co1 N1 C7 54.13(12)
N2 Co1 N1 C7 -29.89(11)
N3 Co1 N1 C6 27.00(11)
N5 Co1 N1 C6 111.06(11)
N4 Co1 N1 C6 -66.17(12)
N2 Co1 N1 C6 -150.19(11)
N3 Co1 N1 C15 -93.01(12)
N5 Co1 N1 C15 -8.94(12)
N4 Co1 N1 C15 173.83(12)
N2 Co1 N1 C15 89.81(12)
O1 Co1 N2 C9 -59.62(11)
N5 Co1 N2 C9 -150.99(11)
N4 Co1 N2 C9 28.61(11)
N1 Co1 N2 C9 124.11(11)
O1 Co1 N2 C21 59.90(12)
N5 Co1 N2 C21 -31.47(12)
N4 Co1 N2 C21 148.13(12)
N1 Co1 N2 C21 -116.37(12)
O1 Co1 N2 C8 -178.24(11)
N5 Co1 N2 C8 90.40(11)
N4 Co1 N2 C8 -90.01(11)
N1 Co1 N2 C8 5.50(11)
O1 Co1 N3 C1 -15.57(15)
N5 Co1 N3 C1 74.72(15)
N4 Co1 N3 C1 -104.46(15)
N1 Co1 N3 C1 160.69(15)
O1 Co1 N3 C5 173.10(12)
N5 Co1 N3 C5 -96.61(13)
N4 Co1 N3 C5 84.21(13)
N1 Co1 N3 C5 -10.65(12)
O1 Co1 N4 C10 77.89(13)
N3 Co1 N4 C10 173.35(13)
N1 Co1 N4 C10 -101.72(13)
N2 Co1 N4 C10 -15.33(12)
O1 Co1 N4 C14 -100.00(15)
N3 Co1 N4 C14 -4.53(15)
N1 Co1 N4 C14 80.39(15)
N2 Co1 N4 C14 166.79(16)
O1 Co1 N5 C16 177.32(13)
N3 Co1 N5 C16 81.84(13)
N1 Co1 N5 C16 -3.25(13)
N2 Co1 N5 C16 -89.46(13)
O1 Co1 N5 C20 12.97(14)
N3 Co1 N5 C20 -82.51(14)
N1 Co1 N5 C20 -167.61(15)
N2 Co1 N5 C20 106.19(14)
C5 N3 C1 C2 -1.2(3)
Co1 N3 C1 C2 -172.08(14)
N3 C1 C2 C3 1.4(3)
C1 C2 C3 C4 -0.8(3)
C2 C3 C4 C5 0.0(3)
C1 N3 C5 C4 0.4(3)
Co1 N3 C5 C4 172.30(14)
C1 N3 C5 C6 178.85(16)
Co1 N3 C5 C6 -9.24(19)
C3 C4 C5 N3 0.2(3)
C3 C4 C5 C6 -178.10(17)
C7 N1 C6 C5 -153.36(14)
C15 N1 C6 C5 82.50(17)
Co1 N1 C6 C5 -37.42(16)
N3 C5 C6 N1 31.3(2)
C4 C5 C6 N1 -150.30(17)
C6 N1 C7 C8 164.06(14)
C15 N1 C7 C8 -71.85(17)
Co1 N1 C7 C8 47.68(15)
C9 N2 C8 C7 -94.46(17)
C21 N2 C8 C7 144.72(15)
Co1 N2 C8 C7 20.29(17)
N1 C7 C8 N2 -45.09(19)
C21 N2 C9 C10 -159.21(15)
C8 N2 C9 C10 79.83(18)
Co1 N2 C9 C10 -36.76(16)
C14 N4 C10 C11 -1.5(3)
Co1 N4 C10 C11 -179.59(14)
C14 N4 C10 C9 175.03(16)
Co1 N4 C10 C9 -3.05(19)
N2 C9 C10 N4 27.5(2)
N2 C9 C10 C11 -155.99(17)
N4 C10 C11 C12 0.0(3)
C9 C10 C11 C12 -176.19(17)
C10 C11 C12 C13 1.3(3)
C11 C12 C13 C14 -1.2(3)
C10 N4 C14 C13 1.7(3)
Co1 N4 C14 C13 179.45(13)
C12 C13 C14 N4 -0.3(3)
C7 N1 C15 C16 135.22(15)
C6 N1 C15 C16 -99.44(17)
Co1 N1 C15 C16 18.30(18)
C20 N5 C16 C17 -0.5(3)
Co1 N5 C16 C17 -165.49(14)
C20 N5 C16 C15 180.00(16)
Co1 N5 C16 C15 15.0(2)
N1 C15 C16 N5 -21.9(2)
N1 C15 C16 C17 158.66(17)
N5 C16 C17 C18 1.0(3)
C15 C16 C17 C18 -179.55(18)
C16 C17 C18 C19 -0.6(3)
C17 C18 C19 C20 -0.2(3)
C16 N5 C20 C19 -0.4(3)
Co1 N5 C20 C19 163.32(14)
C18 C19 C20 N5 0.8(3)
C9 N2 C21 C22 -58.63(19)
C8 N2 C21 C22 63.24(19)
Co1 N2 C21 C22 -175.73(12)
N2 C21 C22 C26 -97.0(2)
N2 C21 C22 C23 87.0(2)
C23 C22 C26 C27 0.1(3)
C21 C22 C26 C27 -176.04(17)
C22 C26 C27 C25 -0.5(3)
C26 C27 C25 C24 0.3(3)
C27 C25 C24 C23 0.3(3)
C25 C24 C23 C22 -0.8(3)
C26 C22 C23 C24 0.5(3)
C21 C22 C23 C24 176.66(16)
